data_4518631
loop_
_publ_author_name
'Yan, Siyu'
'Tang, Kaixin'
'Lin, Yuejian'
'Ren, Yuanhang'
'Tian, Wanli'
'Chen, Hua'
'Lin, Tingting'
'Qiu, Longzhen'
'Pan, Xiaoyong'
'Wang, Weizhi'

_publ_section_title
;
 Light-Emitting Diodes with Manganese Halide Tetrahedron Embedded in
 Anti-Perovskites
;
_journal_name_full 'ACS Energy Letters'
_journal_page_first 1901
_journal_page_last 1911
_journal_paper_doi 10.1021/acsenergylett.1c00250
_journal_year 2021
_chemical_formula_sum 'Br0.67 Cs I Mn0.33'
_chemical_formula_weight 331.40
_space_group_crystal_system tetragonal
_space_group_IT_number 140
_space_group_name_Hall '-I 4 2c'
_space_group_name_H-M_alt 'I 4/m c m'
_audit_creation_method SHELXL-2016/6
_cell_angle_alpha 90
_cell_angle_beta 90
_cell_angle_gamma 90
_cell_formula_units_Z 12
_cell_length_a 10.0942(5)
_cell_length_b 10.0942(5)
_cell_length_c 15.8800(10)
_cell_measurement_reflns_used 7569
_cell_measurement_temperature 293(2)
_cell_measurement_theta_max 25.59
_cell_measurement_theta_min 2.85
_cell_volume 1618.06(15)
_computing_cell_refinement 'Bruker SAINT'
_computing_data_collection 'Bruker APEX2'
_computing_data_reduction 'Bruker SAINT'
_computing_molecular_graphics 'Bruker SHELXTL'
_computing_publication_material 'Bruker SHELXTL'
_computing_structure_refinement 'SHELXL-2016/6 (Sheldrick, 2016)'
_computing_structure_solution 'SHELXT 2018/2 (Sheldrick, 2018)'
_diffrn_ambient_temperature 293(2)
_diffrn_measured_fraction_theta_full 0.998
_diffrn_measured_fraction_theta_max 0.998
_diffrn_measurement_device_type 'Bruker APEX-II CCD'
_diffrn_measurement_method '\f and \w scans'
_diffrn_radiation_type MoK\a
_diffrn_radiation_wavelength 0.71073
_diffrn_reflns_av_R_equivalents 0.0735
_diffrn_reflns_av_unetI/netI 0.0244
_diffrn_reflns_Laue_measured_fraction_full 0.998
_diffrn_reflns_Laue_measured_fraction_max 0.998
_diffrn_reflns_limit_h_max 12
_diffrn_reflns_limit_h_min -12
_diffrn_reflns_limit_k_max 12
_diffrn_reflns_limit_k_min -12
_diffrn_reflns_limit_l_max 17
_diffrn_reflns_limit_l_min -19
_diffrn_reflns_number 16612
_diffrn_reflns_point_group_measured_fraction_full 0.998
_diffrn_reflns_point_group_measured_fraction_max 0.998
_diffrn_reflns_theta_full 25.242
_diffrn_reflns_theta_max 25.716
_diffrn_reflns_theta_min 2.565
_exptl_absorpt_coefficient_mu 18.083
_exptl_absorpt_correction_T_max 0.646
_exptl_absorpt_correction_T_min 0.071
_exptl_absorpt_correction_type multi-scan
_exptl_absorpt_process_details sadabs
_exptl_crystal_colour colourless
_exptl_crystal_density_diffrn 4.081
_exptl_crystal_description block
_exptl_crystal_F_000 1676
_exptl_crystal_size_max 0.260
_exptl_crystal_size_mid 0.170
_exptl_crystal_size_min 0.090
_refine_diff_density_max 0.700
_refine_diff_density_min -0.591
_refine_diff_density_rms 0.145
_refine_ls_extinction_coef 0.00089(8)
_refine_ls_extinction_expression Fc^*^=kFc[1+0.001xFc^2^\l^3^/sin(2\q)]^-1/4^
_refine_ls_extinction_method 'SHELXL-2016/6 (Sheldrick 2016)'
_refine_ls_goodness_of_fit_ref 1.097
_refine_ls_hydrogen_treatment undef
_refine_ls_matrix_type full
_refine_ls_number_parameters 18
_refine_ls_number_reflns 438
_refine_ls_number_restraints 0
_refine_ls_restrained_S_all 1.097
_refine_ls_R_factor_all 0.0251
_refine_ls_R_factor_gt 0.0227
_refine_ls_shift/su_max 0.000
_refine_ls_shift/su_mean 0.000
_refine_ls_structure_factor_coef Fsqd
_refine_ls_weighting_details 'w=1/[\s^2^(Fo^2^)+(0.0193P)^2^+9.7103P] where P=(Fo^2^+2Fc^2^)/3'
_refine_ls_weighting_scheme calc
_refine_ls_wR_factor_gt 0.0511
_refine_ls_wR_factor_ref 0.0520
_reflns_Friedel_coverage 0.000
_reflns_number_gt 406
_reflns_number_total 438
_reflns_threshold_expression 'I > 2\s(I)'
_cod_data_source_file nz1c00250_si_003.cif
_cod_data_source_block mo_200916b_a
_cod_original_cell_volume 1618.06(19)
_cod_database_code 4518631
_shelx_shelxl_version_number 2016/6
_shelx_space_group_comment
; 
The symmetry employed for this shelxl refinement is uniquely defined 
by the following loop, which should always be used as a source of 
symmetry information in preference to the above space-group names. 
They are only intended as comments. 
;
_shelx_estimated_absorpt_t_min 0.089
_shelx_estimated_absorpt_t_max 0.293

loop_
_space_group_symop_operation_xyz
'x, y, z'
'-x, -y, z'
'-y, x, z'
'y, -x, z'
'-x, y, -z+1/2'
'x, -y, -z+1/2'
'y, x, -z+1/2'
'-y, -x, -z+1/2'
'x+1/2, y+1/2, z+1/2'
'-x+1/2, -y+1/2, z+1/2'
'-y+1/2, x+1/2, z+1/2'
'y+1/2, -x+1/2, z+1/2'
'-x+1/2, y+1/2, -z+1'
'x+1/2, -y+1/2, -z+1'
'y+1/2, x+1/2, -z+1'
'-y+1/2, -x+1/2, -z+1'
'-x, -y, -z'
'x, y, -z'
'y, -x, -z'
'-y, x, -z'
'x, -y, z-1/2'
'-x, y, z-1/2'
'-y, -x, z-1/2'
'y, x, z-1/2'
'-x+1/2, -y+1/2, -z+1/2'
'x+1/2, y+1/2, -z+1/2'
'y+1/2, -x+1/2, -z+1/2'
'-y+1/2, x+1/2, -z+1/2'
'x+1/2, -y+1/2, z'
'-x+1/2, y+1/2, z'
'-y+1/2, -x+1/2, z'
'y+1/2, x+1/2, z'

loop_
_atom_site_label
_atom_site_type_symbol
_atom_site_fract_x
_atom_site_fract_y
_atom_site_fract_z
_atom_site_U_iso_or_equiv
_atom_site_adp_type
_atom_site_occupancy
_atom_site_site_symmetry_order
_atom_site_calc_flag
_atom_site_refinement_flags_posn
_atom_site_refinement_flags_adp
_atom_site_refinement_flags_occupancy
_atom_site_disorder_assembly
_atom_site_disorder_group
I1 I 0.500000 0.500000 0.500000 0.0423(3) Uani 1 8 d S T P . .
Cs2 Cs 0.65836(4) 0.84164(4) 0.500000 0.0487(2) Uani 1 4 d S T P . .
Cs1 Cs 0.500000 0.500000 0.750000 0.0636(3) Uani 1 8 d S T P . .
Br1 Br 0.85316(5) 0.64684(5) 0.34663(4) 0.0606(3) Uani 0.5 2 d S T P . .
I2 I 0.85316(5) 0.64684(5) 0.34663(4) 0.0606(3) Uani 0.5 2 d S T P . .
Mn1 Mn 1.000000 0.500000 0.250000 0.0416(5) Uani 1 8 d S T P . .

loop_
_atom_site_aniso_label
_atom_site_aniso_U_11
_atom_site_aniso_U_22
_atom_site_aniso_U_33
_atom_site_aniso_U_23
_atom_site_aniso_U_13
_atom_site_aniso_U_12
I1 0.0351(3) 0.0351(3) 0.0568(5) 0.000 0.000 0.000
Cs2 0.0386(3) 0.0386(3) 0.0688(5) 0.000 0.000 -0.0020(3)
Cs1 0.0715(5) 0.0715(5) 0.0479(5) 0.000 0.000 0.000
Br1 0.0637(3) 0.0637(3) 0.0546(4) -0.01113(19) 0.01113(19) 0.0160(3)
I2 0.0637(3) 0.0637(3) 0.0546(4) -0.01113(19) 0.01113(19) 0.0160(3)
Mn1 0.0449(7) 0.0449(7) 0.0351(10) 0.000 0.000 0.000

loop_
_atom_type_symbol
_atom_type_description
_atom_type_scat_dispersion_real
_atom_type_scat_dispersion_imag
_atom_type_scat_source
Br Br -0.2901 2.4595 'International Tables Vol C Tables 4.2.6.8 and 6.1.1.4'
Cs Cs -0.3680 2.1192 'International Tables Vol C Tables 4.2.6.8 and 6.1.1.4'
I I -0.4742 1.8119 'International Tables Vol C Tables 4.2.6.8 and 6.1.1.4'
Mn Mn 0.3368 0.7283 'International Tables Vol C Tables 4.2.6.8 and 6.1.1.4'

loop_
_geom_angle_atom_site_label_1
_geom_angle_atom_site_label_2
_geom_angle_atom_site_label_3
_geom_angle
_geom_angle_site_symmetry_1
_geom_angle_site_symmetry_3
_geom_angle_publ_flag
Cs2 I1 Cs2 90.0 17_666 19_566 ?
Cs2 I1 Cs2 90.0 17_666 3_655 ?
Cs2 I1 Cs2 180.0 19_566 3_655 ?
Cs2 I1 Cs2 180.0 17_666 . ?
Cs2 I1 Cs2 90.0 19_566 . ?
Cs2 I1 Cs2 90.000(1) 3_655 . ?
Cs2 I1 Cs1 90.0 17_666 17_666 ?
Cs2 I1 Cs1 90.0 19_566 17_666 ?
Cs2 I1 Cs1 90.0 3_655 17_666 ?
Cs2 I1 Cs1 90.0 . 17_666 ?
Cs2 I1 Cs1 90.0 17_666 . ?
Cs2 I1 Cs1 90.0 19_566 . ?
Cs2 I1 Cs1 90.0 3_655 . ?
Cs2 I1 Cs1 90.0 . . ?
Cs1 I1 Cs1 180.0 17_666 . ?
I2 Cs2 Br1 82.43(3) . 18_556 ?
I2 Cs2 I1 74.995(8) . 13_655 ?
Br1 Cs2 I1 74.995(8) 18_556 13_655 ?
I2 Cs2 I1 74.995(8) . . ?
Br1 Cs2 I1 74.995(8) 18_556 . ?
I1 Cs2 I1 139.739(17) 13_655 . ?
I2 Cs2 Br1 147.274(9) . 19_576 ?
Br1 Cs2 Br1 91.400(16) 18_556 19_576 ?
I1 Cs2 Br1 72.367(8) 13_655 19_576 ?
I1 Cs2 Br1 134.345(10) . 19_576 ?
I2 Cs2 Br1 91.400(16) . 3_655 ?
Br1 Cs2 Br1 147.274(9) 18_556 3_655 ?
I1 Cs2 Br1 134.345(10) 13_655 3_655 ?
I1 Cs2 Br1 72.367(8) . 3_655 ?
Br1 Cs2 Br1 109.746(19) 19_576 3_655 ?
I2 Cs2 Br1 147.274(9) . 20_656 ?
Br1 Cs2 Br1 91.400(17) 18_556 20_656 ?
I1 Cs2 Br1 134.345(10) 13_655 20_656 ?
I1 Cs2 Br1 72.367(8) . 20_656 ?
Br1 Cs2 Br1 64.490(17) 19_576 20_656 ?
Br1 Cs2 Br1 76.615(19) 3_655 20_656 ?
I2 Cs2 Br1 91.400(16) . 4_575 ?
Br1 Cs2 Br1 147.274(9) 18_556 4_575 ?
I1 Cs2 Br1 72.367(8) 13_655 4_575 ?
I1 Cs2 Br1 134.345(10) . 4_575 ?
Br1 Cs2 Br1 76.615(19) 19_576 4_575 ?
Br1 Cs2 Br1 64.490(17) 3_655 4_575 ?
Br1 Cs2 Br1 109.746(19) 20_656 4_575 ?
I2 Cs2 Cs2 138.787(13) . 17_676 ?
Br1 Cs2 Cs2 138.787(13) 18_556 17_676 ?
I1 Cs2 Cs2 110.131(9) 13_655 17_676 ?
I1 Cs2 Cs2 110.131(9) . 17_676 ?
Br1 Cs2 Cs2 54.873(10) 19_576 17_676 ?
Br1 Cs2 Cs2 54.873(10) 3_655 17_676 ?
Br1 Cs2 Cs2 54.873(10) 20_656 17_676 ?
Br1 Cs2 Cs2 54.873(10) 4_575 17_676 ?
I2 Cs2 Cs2 108.443(6) . 19_576 ?
Br1 Cs2 Cs2 108.443(6) 18_556 19_576 ?
I1 Cs2 Cs2 45.0 13_655 19_576 ?
I1 Cs2 Cs2 175.261(17) . 19_576 ?
Br1 Cs2 Cs2 43.444(10) 19_576 19_576 ?
Br1 Cs2 Cs2 104.009(14) 3_655 19_576 ?
Br1 Cs2 Cs2 104.009(14) 20_656 19_576 ?
Br1 Cs2 Cs2 43.444(10) 4_575 19_576 ?
Cs2 Cs2 Cs2 65.131(9) 17_676 19_576 ?
I2 Cs2 Cs2 108.443(6) . 3_655 ?
Br1 Cs2 Cs2 108.443(5) 18_556 3_655 ?
I1 Cs2 Cs2 175.261(17) 13_655 3_655 ?
I1 Cs2 Cs2 45.0 . 3_655 ?
Br1 Cs2 Cs2 104.009(14) 19_576 3_655 ?
Br1 Cs2 Cs2 43.444(10) 3_655 3_655 ?
Br1 Cs2 Cs2 43.444(10) 20_656 3_655 ?
Br1 Cs2 Cs2 104.009(14) 4_575 3_655 ?
Cs2 Cs2 Cs2 65.131(9) 17_676 3_655 ?
Cs2 Cs2 Cs2 130.261(17) 19_576 3_655 ?
I1 Cs1 I1 180.0 5_656 . ?
I1 Cs1 Br1 68.323(9) 5_656 10_665 ?
I1 Cs1 Br1 111.677(9) . 10_665 ?
I1 Cs1 Br1 111.677(9) 5_656 17_666 ?
I1 Cs1 Br1 68.323(9) . 17_666 ?
Br1 Cs1 Br1 138.479(16) 10_665 17_666 ?
I1 Cs1 Br1 111.677(9) 5_656 19_566 ?
I1 Cs1 Br1 68.323(9) . 19_566 ?
Br1 Cs1 Br1 138.194(17) 10_665 19_566 ?
Br1 Cs1 Br1 82.159(6) 17_666 19_566 ?
I1 Cs1 Br1 68.323(9) 5_656 11_645 ?
I1 Cs1 Br1 111.677(9) . 11_645 ?
Br1 Cs1 Br1 82.159(6) 10_665 11_645 ?
Br1 Cs1 Br1 138.194(17) 17_666 11_645 ?
Br1 Cs1 Br1 61.585(18) 19_566 11_645 ?
I1 Cs1 Br1 111.676(9) 5_656 18_556 ?
I1 Cs1 Br1 68.324(9) . 18_556 ?
Br1 Cs1 Br1 61.585(18) 10_665 18_556 ?
Br1 Cs1 Br1 136.647(18) 17_666 18_556 ?
Br1 Cs1 Br1 82.159(6) 19_566 18_556 ?
Br1 Cs1 Br1 61.800(17) 11_645 18_556 ?
I1 Cs1 Br1 68.324(9) 5_656 9_445 ?
I1 Cs1 Br1 111.676(9) . 9_445 ?
Br1 Cs1 Br1 136.647(18) 10_665 9_445 ?
Br1 Cs1 Br1 61.585(18) 17_666 9_445 ?
Br1 Cs1 Br1 61.800(17) 19_566 9_445 ?
Br1 Cs1 Br1 82.159(6) 11_645 9_445 ?
Br1 Cs1 Br1 138.479(16) 18_556 9_445 ?
I1 Cs1 Br1 68.324(9) 5_656 12_465 ?
I1 Cs1 Br1 111.677(9) . 12_465 ?
Br1 Cs1 Br1 82.159(6) 10_665 12_465 ?
Br1 Cs1 Br1 61.800(17) 17_666 12_465 ?
Br1 Cs1 Br1 138.479(17) 19_566 12_465 ?
Br1 Cs1 Br1 136.647(18) 11_645 12_465 ?
Br1 Cs1 Br1 138.194(17) 18_556 12_465 ?
Br1 Cs1 Br1 82.159(6) 9_445 12_465 ?
I1 Cs1 Br1 111.677(9) 5_656 20_656 ?
I1 Cs1 Br1 68.323(9) . 20_656 ?
Br1 Cs1 Br1 61.800(17) 10_665 20_656 ?
Br1 Cs1 Br1 82.159(6) 17_666 20_656 ?
Br1 Cs1 Br1 136.647(18) 19_566 20_656 ?
Br1 Cs1 Br1 138.479(17) 11_645 20_656 ?
Br1 Cs1 Br1 82.159(6) 18_556 20_656 ?
Br1 Cs1 Br1 138.194(17) 9_445 20_656 ?
Br1 Cs1 Br1 61.585(18) 12_465 20_656 ?
I1 Cs1 Cs2 43.754(3) 5_656 25_666 ?
I1 Cs1 Cs2 136.246(3) . 25_666 ?
Br1 Cs1 Cs2 42.250(10) 10_665 25_666 ?
Br1 Cs1 Cs2 155.360(9) 17_666 25_666 ?
Br1 Cs1 Cs2 107.008(11) 19_566 25_666 ?
Br1 Cs1 Cs2 45.460(11) 11_645 25_666 ?
Br1 Cs1 Cs2 67.954(10) 18_556 25_666 ?
Br1 Cs1 Cs2 101.925(10) 9_445 25_666 ?
Br1 Cs1 Cs2 99.661(11) 12_465 25_666 ?
Br1 Cs1 Cs2 103.951(10) 20_656 25_666 ?
I1 Cs1 Cs2 136.246(3) 5_656 17_666 ?
I1 Cs1 Cs2 43.754(3) . 17_666 ?
Br1 Cs1 Cs2 155.360(9) 10_665 17_666 ?
Br1 Cs1 Cs2 42.250(10) 17_666 17_666 ?
Br1 Cs1 Cs2 45.460(11) 19_566 17_666 ?
Br1 Cs1 Cs2 107.008(11) 11_645 17_666 ?
Br1 Cs1 Cs2 101.925(10) 18_556 17_666 ?
Br1 Cs1 Cs2 67.954(10) 9_445 17_666 ?
Br1 Cs1 Cs2 103.951(10) 12_465 17_666 ?
Br1 Cs1 Cs2 99.661(11) 20_656 17_666 ?
Cs2 Cs1 Cs2 152.462(12) 25_666 17_666 ?
Mn1 I2 Cs2 174.99(3) . . ?
Mn1 I2 Cs2 86.310(16) . 3_755 ?
Cs2 I2 Cs2 89.597(14) . 3_755 ?
Mn1 I2 Cs2 86.310(16) . 19_566 ?
Cs2 I2 Cs2 89.597(14) . 19_566 ?
Cs2 I2 Cs2 70.255(19) 3_755 19_566 ?
Mn1 I2 Cs1 93.889(12) . 17_666 ?
Cs2 I2 Cs1 88.666(11) . 17_666 ?
Cs2 I2 Cs1 155.834(17) 3_755 17_666 ?
Cs2 I2 Cs1 85.630(8) 19_566 17_666 ?
Mn1 I2 Cs1 93.889(12) . 9_554 ?
Cs2 I2 Cs1 88.666(11) . 9_554 ?
Cs2 I2 Cs1 85.630(8) 3_755 9_554 ?
Cs2 I2 Cs1 155.834(17) 19_566 9_554 ?
Cs1 I2 Cs1 118.415(18) 17_666 9_554 ?
Br1 Mn1 Br1 110.421(17) 28_645 2_765 ?
Br1 Mn1 Br1 107.59(3) 28_645 27_565 ?
Br1 Mn1 Br1 110.421(17) 2_765 27_565 ?
Br1 Mn1 I2 110.421(17) 28_645 . ?
Br1 Mn1 I2 107.59(3) 2_765 . ?
Br1 Mn1 I2 110.421(17) 27_565 . ?

loop_
_geom_bond_atom_site_label_1
_geom_bond_atom_site_label_2
_geom_bond_distance
_geom_bond_site_symmetry_2
_geom_bond_publ_flag
I1 Cs2 3.8010(3) 17_666 ?
I1 Cs2 3.8010(3) 19_566 ?
I1 Cs2 3.8010(3) 3_655 ?
I1 Cs2 3.8010(3) . ?
I1 Cs1 3.9700(3) 17_666 ?
I1 Cs1 3.9700(3) . ?
Cs2 I2 3.6965(8) . ?
Cs2 Br1 3.6965(8) 18_556 ?
Cs2 Br1 3.9289(7) 19_576 ?
Cs2 Br1 3.9289(7) 3_655 ?
Cs2 Br1 3.9289(7) 20_656 ?
Cs2 Br1 3.9289(7) 4_575 ?
Cs2 Cs2 4.5213(12) 17_676 ?
Cs2 Cs2 5.3755(4) 19_576 ?
Cs2 Cs2 5.3755(4) 3_655 ?
Cs1 Br1 4.1545(4) 10_665 ?
Cs1 Br1 4.1545(4) 17_666 ?
Cs1 Br1 4.1545(4) 19_566 ?
Cs1 Br1 4.1545(4) 11_645 ?
Cs1 Br1 4.1545(4) 18_556 ?
Cs1 Br1 4.1545(4) 9_445 ?
Cs1 Br1 4.1545(4) 12_465 ?
Cs1 Br1 4.1545(4) 20_656 ?
I2 Mn1 2.5979(6) . ?
